data_2216019
loop_
_publ_author_name
'R. Suresh'
'Charles C. Kanagam'
'P. R. Umarani'
'V. Manivannan'
'B\"uy\"ukg\"ung\"or, Orhan'

_publ_section_title
;
 3-Benzylidene-8-methoxy-6-(prop-2-enyl)chroman-4-one
;
_journal_coeditor_code IS2214
_journal_issue 11
_journal_name_full 'Acta Crystallographica Section E'
_journal_page_first o4248
_journal_page_last o4248
_journal_paper_doi 10.1107/S1600536807047915
_journal_volume 63
_journal_year 2007
_chemical_formula_iupac 'C20 H18 O3'
_chemical_formula_moiety 'C20 H18 O3'
_chemical_formula_sum 'C20 H18 O3'
_chemical_formula_weight 306.34
_chemical_name_systematic
;
3-Benzylidene-8-methoxy-6-(prop-2-enyl)chroman-4-one
;
_space_group_IT_number 14
_symmetry_cell_setting monoclinic
_symmetry_space_group_name_Hall '-P 2yn'
_symmetry_space_group_name_H-M 'P 1 21/n 1'
_atom_sites_solution_hydrogens geom
_atom_sites_solution_primary direct
_atom_sites_solution_secondary difmap
_cell_angle_alpha 90.00
_cell_angle_beta 92.930(4)
_cell_angle_gamma 90.00
_cell_formula_units_Z 4
_cell_length_a 8.9229(5)
_cell_length_b 14.0910(6)
_cell_length_c 12.3493(6)
_cell_measurement_reflns_used 31265
_cell_measurement_temperature 150(2)
_cell_measurement_theta_max 30.01
_cell_measurement_theta_min 2.19
_cell_volume 1550.68(13)
_computing_cell_refinement 'X-AREA (Stoe & Cie, 2002)'
_computing_data_collection 'X-AREA (Stoe & Cie, 2002)'
_computing_data_reduction 'X-RED (Stoe & Cie, 2002)'
_computing_molecular_graphics 'PLATON (Spek, 2003)'
_computing_publication_material 'SHELXL97 (Sheldrick, 1997)'
_computing_structure_refinement 'SHELXL97 (Sheldrick, 1997)'
_computing_structure_solution 'SHELXS97 (Sheldrick, 1997)'
_diffrn_ambient_temperature 150(2)
_diffrn_detector_area_resol_mean 6.67
_diffrn_measured_fraction_theta_full 0.991
_diffrn_measured_fraction_theta_max 0.991
_diffrn_measurement_device_type 'Stoe IPDS2'
_diffrn_measurement_method \w
_diffrn_radiation_monochromator graphite
_diffrn_radiation_source 'fine-focus sealed tube'
_diffrn_radiation_type MoK\a
_diffrn_radiation_wavelength 0.71073
_diffrn_reflns_av_R_equivalents 0.0566
_diffrn_reflns_av_sigmaI/netI 0.0286
_diffrn_reflns_limit_h_max 12
_diffrn_reflns_limit_h_min -12
_diffrn_reflns_limit_k_max 19
_diffrn_reflns_limit_k_min -19
_diffrn_reflns_limit_l_max 17
_diffrn_reflns_limit_l_min -17
_diffrn_reflns_number 27302
_diffrn_reflns_theta_full 30.00
_diffrn_reflns_theta_max 30.00
_diffrn_reflns_theta_min 2.19
_exptl_absorpt_coefficient_mu 0.087
_exptl_absorpt_correction_T_max 0.9692
_exptl_absorpt_correction_T_min 0.9576
_exptl_absorpt_correction_type integration
_exptl_absorpt_process_details '(X-RED; Stoe & Cie, 2002)'
_exptl_crystal_colour yellow
_exptl_crystal_density_diffrn 1.312
_exptl_crystal_density_method 'not measured'
_exptl_crystal_description prism
_exptl_crystal_F_000 648
_exptl_crystal_size_max 0.50
_exptl_crystal_size_mid 0.42
_exptl_crystal_size_min 0.36
_refine_diff_density_max 0.400
_refine_diff_density_min -0.274
_refine_ls_extinction_method none
_refine_ls_goodness_of_fit_ref 1.063
_refine_ls_hydrogen_treatment constr
_refine_ls_matrix_type full
_refine_ls_number_parameters 209
_refine_ls_number_reflns 4481
_refine_ls_number_restraints 0
_refine_ls_restrained_S_all 1.063
_refine_ls_R_factor_all 0.0576
_refine_ls_R_factor_gt 0.0445
_refine_ls_shift/su_max 0.001
_refine_ls_shift/su_mean 0.000
_refine_ls_structure_factor_coef Fsqd
_refine_ls_weighting_details 'calc w = 1/[\s^2^(Fo^2^)+(0.0717P)^2^+0.1756P] where P=(Fo^2^+2Fc^2^)/3'
_refine_ls_weighting_scheme calc
_refine_ls_wR_factor_gt 0.1222
_refine_ls_wR_factor_ref 0.1291
_reflns_number_gt 3495
_reflns_number_total 4481
_reflns_threshold_expression I>2\s(I)
_cod_data_source_file is2214.cif
_cod_data_source_block I
_cod_original_sg_symbol_H-M 'P 21/n'
_cod_database_code 2216019
_cod_database_fobs_code 2216019

loop_
_symmetry_equiv_pos_as_xyz
'x, y, z'
'-x+1/2, y+1/2, -z+1/2'
'-x, -y, -z'
'x-1/2, -y-1/2, z-1/2'

loop_
_atom_site_type_symbol
_atom_site_label
_atom_site_fract_x
_atom_site_fract_y
_atom_site_fract_z
_atom_site_U_iso_or_equiv
_atom_site_adp_type
_atom_site_calc_flag
_atom_site_refinement_flags
_atom_site_occupancy
O O1 -0.00323(10) 0.10788(6) 0.71245(6) 0.0365(2) Uani d . 1
O O2 0.19644(10) 0.00693(6) 0.99286(7) 0.0379(2) Uani d . 1
O O3 -0.01473(11) 0.28696(6) 0.66460(7) 0.0391(2) Uani d . 1
C C1 0.01490(13) -0.20158(8) 0.77596(9) 0.0320(2) Uani d . 1
C C2 -0.11928(14) -0.19972(9) 0.71231(10) 0.0367(2) Uani d . 1
H H2 -0.1786 -0.1454 0.7111 0.044 Uiso calc R 1
C C3 -0.16463(15) -0.27785(10) 0.65112(11) 0.0421(3) Uani d . 1
H H3 -0.2531 -0.2751 0.6080 0.051 Uiso calc R 1
C C4 -0.07937(16) -0.36015(9) 0.65349(11) 0.0428(3) Uani d . 1
H H4 -0.1094 -0.4120 0.6112 0.051 Uiso calc R 1
C C5 0.05080(15) -0.36449(9) 0.71928(12) 0.0424(3) Uani d . 1
H H5 0.1074 -0.4199 0.7226 0.051 Uiso calc R 1
C C6 0.09676(14) -0.28618(8) 0.78026(10) 0.0364(2) Uani d . 1
H H6 0.1837 -0.2900 0.8249 0.044 Uiso calc R 1
C C7 0.07444(13) -0.12215(8) 0.84140(9) 0.0319(2) Uani d . 1
H H7 0.1408 -0.1392 0.8986 0.038 Uiso calc R 1
C C8 0.04848(12) -0.02850(8) 0.83192(9) 0.0306(2) Uani d . 1
C C9 0.12098(12) 0.03627(8) 0.91420(9) 0.0302(2) Uani d . 1
C C10 0.09940(12) 0.13854(8) 0.89403(9) 0.0293(2) Uani d . 1
C C11 0.04207(12) 0.16868(8) 0.79283(8) 0.0303(2) Uani d . 1
C C12 -0.05548(14) 0.01735(8) 0.74838(9) 0.0341(2) Uani d . 1
H H12A -0.0681 -0.0246 0.6863 0.041 Uiso calc R 1
H H12B -0.1530 0.0256 0.7784 0.041 Uiso calc R 1
C C13 0.14881(13) 0.20629(8) 0.97125(9) 0.0315(2) Uani d . 1
H H13 0.1874 0.1863 1.0388 0.038 Uiso calc R 1
C C14 0.14090(13) 0.30157(8) 0.94844(9) 0.0333(2) Uani d . 1
C C15 0.08513(13) 0.33094(8) 0.84531(9) 0.0334(2) Uani d . 1
H H15 0.0805 0.3954 0.8292 0.040 Uiso calc R 1
C C16 0.03716(13) 0.26584(8) 0.76749(9) 0.0317(2) Uani d . 1
C C17 -0.01812(15) 0.38441(9) 0.63519(10) 0.0392(3) Uani d . 1
H H17A -0.0826 0.4183 0.6816 0.059 Uiso calc R 1
H H17B -0.0555 0.3906 0.5612 0.059 Uiso calc R 1
H H17C 0.0814 0.4102 0.6428 0.059 Uiso calc R 1
C C18 0.19189(16) 0.37561(9) 1.03162(10) 0.0399(3) Uani d . 1
H H18A 0.1044 0.4058 1.0600 0.048 Uiso calc R 1
H H18B 0.2466 0.3445 1.0915 0.048 Uiso calc R 1
C C19 0.28911(15) 0.44939(10) 0.98556(11) 0.0423(3) Uani d . 1
H H19 0.3776 0.4293 0.9561 0.051 Uiso calc R 1
C C20 0.25975(18) 0.54132(10) 0.98312(12) 0.0499(3) Uani d . 1
H H20A 0.1724 0.5642 1.0117 0.060 Uiso calc R 1
H H20B 0.3265 0.5831 0.9528 0.060 Uiso calc R 1

loop_
_atom_site_aniso_label
_atom_site_aniso_U_11
_atom_site_aniso_U_22
_atom_site_aniso_U_33
_atom_site_aniso_U_12
_atom_site_aniso_U_13
_atom_site_aniso_U_23
O1 0.0521(5) 0.0291(4) 0.0270(4) -0.0020(3) -0.0094(3) -0.0009(3)
O2 0.0440(5) 0.0327(4) 0.0355(4) 0.0021(3) -0.0134(3) 0.0024(3)
O3 0.0548(5) 0.0308(4) 0.0300(4) -0.0029(3) -0.0132(4) 0.0046(3)
C1 0.0350(5) 0.0296(5) 0.0315(5) -0.0022(4) 0.0018(4) -0.0003(4)
C2 0.0376(6) 0.0329(5) 0.0393(6) -0.0017(4) -0.0030(5) -0.0009(4)
C3 0.0447(7) 0.0422(6) 0.0387(6) -0.0107(5) -0.0037(5) -0.0025(5)
C4 0.0521(7) 0.0367(6) 0.0402(6) -0.0114(5) 0.0080(5) -0.0089(5)
C5 0.0449(6) 0.0305(6) 0.0526(7) -0.0021(5) 0.0100(6) -0.0058(5)
C6 0.0360(6) 0.0305(5) 0.0429(6) -0.0007(4) 0.0028(5) -0.0007(4)
C7 0.0326(5) 0.0308(5) 0.0316(5) -0.0003(4) -0.0030(4) -0.0004(4)
C8 0.0328(5) 0.0302(5) 0.0283(5) 0.0004(4) -0.0030(4) -0.0012(4)
C9 0.0318(5) 0.0300(5) 0.0282(5) 0.0009(4) -0.0038(4) 0.0004(4)
C10 0.0315(5) 0.0291(5) 0.0269(5) 0.0004(4) -0.0032(4) -0.0003(4)
C11 0.0332(5) 0.0305(5) 0.0264(5) 0.0000(4) -0.0042(4) -0.0019(4)
C12 0.0412(6) 0.0284(5) 0.0316(5) -0.0010(4) -0.0081(4) -0.0004(4)
C13 0.0363(5) 0.0314(5) 0.0262(5) -0.0004(4) -0.0051(4) 0.0002(4)
C14 0.0382(6) 0.0320(5) 0.0292(5) -0.0022(4) -0.0045(4) -0.0019(4)
C15 0.0391(6) 0.0288(5) 0.0319(5) -0.0007(4) -0.0043(4) 0.0004(4)
C16 0.0344(5) 0.0327(5) 0.0273(5) 0.0005(4) -0.0051(4) 0.0021(4)
C17 0.0461(6) 0.0330(6) 0.0373(6) -0.0018(5) -0.0088(5) 0.0083(4)
C18 0.0530(7) 0.0343(6) 0.0316(6) -0.0043(5) -0.0068(5) -0.0029(4)
C19 0.0424(6) 0.0452(7) 0.0384(6) -0.0069(5) -0.0058(5) -0.0043(5)
C20 0.0605(8) 0.0417(7) 0.0456(7) -0.0116(6) -0.0149(6) 0.0064(6)

loop_
_atom_type_symbol
_atom_type_description
_atom_type_scat_dispersion_real
_atom_type_scat_dispersion_imag
_atom_type_scat_source
C C 0.0033 0.0016 'International Tables Vol C Tables 4.2.6.8 and 6.1.1.4'
H H 0.0000 0.0000 'International Tables Vol C Tables 4.2.6.8 and 6.1.1.4'
O O 0.0106 0.0060 'International Tables Vol C Tables 4.2.6.8 and 6.1.1.4'

loop_
_geom_angle_atom_site_label_1
_geom_angle_atom_site_label_2
_geom_angle_atom_site_label_3
_geom_angle
_geom_angle_publ_flag
C11 O1 C12 115.08(8) n
C16 O3 C17 116.83(9) n
C11 C10 C13 119.36(10) ?
C11 C10 C9 119.27(10) ?
C13 C10 C9 121.08(10) ?
O2 C9 C10 121.73(10) n
O2 C9 C8 122.42(10) n
C10 C9 C8 115.83(9) ?
C7 C8 C9 118.40(10) ?
C7 C8 C12 125.55(10) ?
C9 C8 C12 115.95(9) ?
C14 C13 C10 120.96(10) ?
C14 C13 H13 119.5 ?
C10 C13 H13 119.5 ?
C16 C15 C14 121.19(10) ?
C16 C15 H15 119.4 ?
C14 C15 H15 119.4 ?
C6 C1 C2 117.91(11) ?
C6 C1 C7 117.18(10) ?
C2 C1 C7 124.89(11) ?
O1 C11 C10 123.10(10) n
O1 C11 C16 116.60(9) n
C10 C11 C16 120.20(10) ?
O3 C16 C15 125.62(10) n
O3 C16 C11 115.20(10) n
C15 C16 C11 119.18(10) ?
C8 C7 C1 130.27(11) ?
C8 C7 H7 114.9 ?
C1 C7 H7 114.9 ?
C19 C18 C14 112.49(11) ?
C19 C18 H18A 109.1 ?
C14 C18 H18A 109.1 ?
C19 C18 H18B 109.1 ?
C14 C18 H18B 109.1 ?
H18A C18 H18B 107.8 ?
C5 C6 C1 121.25(12) ?
C5 C6 H6 119.4 ?
C1 C6 H6 119.4 ?
O3 C17 H17A 109.5 ?
O3 C17 H17B 109.5 ?
H17A C17 H17B 109.5 ?
O3 C17 H17C 109.5 ?
H17A C17 H17C 109.5 ?
H17B C17 H17C 109.5 ?
O1 C12 C8 113.36(9) n
O1 C12 H12A 108.9 ?
C8 C12 H12A 108.9 ?
O1 C12 H12B 108.9 ?
C8 C12 H12B 108.9 ?
H12A C12 H12B 107.7 ?
C13 C14 C15 119.07(10) ?
C13 C14 C18 121.53(10) ?
C15 C14 C18 119.40(10) ?
C20 C19 C18 125.15(14) ?
C20 C19 H19 117.4 ?
C18 C19 H19 117.4 ?
C3 C2 C1 120.66(12) ?
C3 C2 H2 119.7 ?
C1 C2 H2 119.7 ?
C2 C3 C4 120.60(12) ?
C2 C3 H3 119.7 ?
C4 C3 H3 119.7 ?
C4 C5 C6 119.98(12) ?
C4 C5 H5 120.0 ?
C6 C5 H5 120.0 ?
C5 C4 C3 119.50(12) ?
C5 C4 H4 120.3 ?
C3 C4 H4 120.3 ?
C19 C20 H20A 120.0 ?
C19 C20 H20B 120.0 ?
H20A C20 H20B 120.0 ?

loop_
_geom_bond_atom_site_label_1
_geom_bond_atom_site_label_2
_geom_bond_distance
_geom_bond_publ_flag
O1 C11 1.3570(13) n
O1 C12 1.4362(14) n
O3 C16 1.3628(13) n
O3 C17 1.4204(14) n
O2 C9 1.2252(13) n
C10 C11 1.3923(15) ?
C10 C13 1.4044(15) ?
C10 C9 1.4734(15) ?
C9 C8 1.4889(15) ?
C8 C7 1.3439(15) ?
C8 C12 1.4981(15) ?
C13 C14 1.3728(16) ?
C13 H13 0.9300 ?
C15 C16 1.3806(15) ?
C15 C14 1.4057(15) ?
C15 H15 0.9300 ?
C1 C6 1.3977(16) ?
C1 C2 1.3985(17) ?
C1 C7 1.4643(15) ?
C11 C16 1.4047(15) ?
C7 H7 0.9300 ?
C18 C19 1.4858(19) ?
C18 C14 1.5176(16) ?
C18 H18A 0.9700 ?
C18 H18B 0.9700 ?
C6 C5 1.3860(17) ?
C6 H6 0.9300 ?
C17 H17A 0.9600 ?
C17 H17B 0.9600 ?
C17 H17C 0.9600 ?
C12 H12A 0.9700 ?
C12 H12B 0.9700 ?
C19 C20 1.322(2) ?
C19 H19 0.9300 ?
C2 C3 1.3839(17) ?
C2 H2 0.9300 ?
C3 C4 1.386(2) ?
C3 H3 0.9300 ?
C5 C4 1.384(2) ?
C5 H5 0.9300 ?
C4 H4 0.9300 ?
C20 H20A 0.9300 ?
C20 H20B 0.9300 ?

loop_
_geom_hbond_atom_site_label_D
_geom_hbond_atom_site_label_H
_geom_hbond_atom_site_label_A
_geom_hbond_site_symmetry_A
_geom_hbond_distance_DH
_geom_hbond_distance_HA
_geom_hbond_distance_DA
_geom_hbond_angle_DHA
C4 H4 O2 4_555 0.93 2.58 3.4364(16) 153
C7 H7 O2 . 0.93 2.40 2.7899(14) 105

loop_
_cod_related_entry_id
_cod_related_entry_database
_cod_related_entry_code
1 ChemSpider 21197024
